data_7000473
loop_
_publ_author_name
'Rasc\'on-Cruz, Fernando'
'Huerta-Lavorie, Ra\'ul'
'Jancik, Vojtech'
'Toscano, Rub\'en Alfredo'
'Cea-Olivares, Raymundo'

_publ_section_title
;
 Solubilizing functionalized molecular aluminosilicates
;
_journal_issue 7
_journal_name_full 'Dalton Transactions'
_journal_page_first 1195
_journal_page_last 1200
_journal_paper_doi 10.1039/b815291h
_journal_year 2009
_chemical_formula_moiety 'C41 H69 Al N2 O4 Si'
_chemical_formula_sum 'C41 H69 Al N2 O4 Si'
_chemical_formula_weight 709.05
_chemical_name_systematic
;

?

;
_space_group_IT_number 14
_symmetry_cell_setting monoclinic
_symmetry_space_group_name_Hall '-P 2ybc'
_symmetry_space_group_name_H-M 'P 1 21/c 1'
_atom_sites_solution_hydrogens geom
_atom_sites_solution_primary direct
_atom_sites_solution_secondary difmap
_audit_creation_method SHELXL-97
_cell_angle_alpha 90.00
_cell_angle_beta 90.40(2)
_cell_angle_gamma 90.00
_cell_formula_units_Z 4
_cell_length_a 12.061(2)
_cell_length_b 19.621(3)
_cell_length_c 18.028(3)
_cell_measurement_reflns_used 7760
_cell_measurement_temperature 173(2)
_cell_measurement_theta_max 25.15
_cell_measurement_theta_min 2.26
_cell_volume 4266.2(12)
_computing_cell_refinement 'Bruker SMART'
_computing_data_collection 'Bruker SMART'
_computing_data_reduction 'Bruker SAINT'
_computing_molecular_graphics 'Bruker SHELXTL'
_computing_publication_material 'Bruker SHELXTL'
_computing_structure_refinement 'SHELXL-97 (Sheldrick, 1997)'
_computing_structure_solution 'SHELXS-97 (Sheldrick, 1990)'
_diffrn_ambient_temperature 173(2)
_diffrn_detector_area_resol_mean 0.661
_diffrn_measured_fraction_theta_full 0.996
_diffrn_measured_fraction_theta_max 0.996
_diffrn_measurement_device_type 'CCD area detector'
_diffrn_measurement_method 'phi and omega scans'
_diffrn_radiation_monochromator graphite
_diffrn_radiation_source 'fine-focus sealed tube'
_diffrn_radiation_type MoK\a
_diffrn_radiation_wavelength 0.71073
_diffrn_reflns_av_R_equivalents 0.0794
_diffrn_reflns_av_sigmaI/netI 0.0516
_diffrn_reflns_limit_h_max 14
_diffrn_reflns_limit_h_min -14
_diffrn_reflns_limit_k_max 23
_diffrn_reflns_limit_k_min -23
_diffrn_reflns_limit_l_max 21
_diffrn_reflns_limit_l_min -21
_diffrn_reflns_number 44647
_diffrn_reflns_theta_full 25.00
_diffrn_reflns_theta_max 25.00
_diffrn_reflns_theta_min 1.69
_exptl_absorpt_coefficient_mu 0.115
_exptl_absorpt_correction_T_max 0.975
_exptl_absorpt_correction_T_min 0.970
_exptl_absorpt_correction_type multi-scan
_exptl_absorpt_process_details 'Sadabs, Sheldrick 1996'
_exptl_crystal_colour colorless
_exptl_crystal_density_diffrn 1.104
_exptl_crystal_density_method 'not measured'
_exptl_crystal_description block
_exptl_crystal_F_000 1552
_exptl_crystal_size_max 0.28
_exptl_crystal_size_mid 0.25
_exptl_crystal_size_min 0.24
_refine_diff_density_max 0.352
_refine_diff_density_min -0.224
_refine_diff_density_rms 0.050
_refine_ls_extinction_method none
_refine_ls_goodness_of_fit_ref 1.058
_refine_ls_hydrogen_treatment mixed
_refine_ls_matrix_type full
_refine_ls_number_parameters 467
_refine_ls_number_reflns 7485
_refine_ls_number_restraints 0
_refine_ls_restrained_S_all 1.058
_refine_ls_R_factor_all 0.0861
_refine_ls_R_factor_gt 0.0591
_refine_ls_shift/su_max 0.000
_refine_ls_shift/su_mean 0.000
_refine_ls_structure_factor_coef Fsqd
_refine_ls_weighting_details 'calc w=1/[\s^2^(Fo^2^)+(0.0551P)^2^+1.6630P] where P=(Fo^2^+2Fc^2^)/3'
_refine_ls_weighting_scheme calc
_refine_ls_wR_factor_gt 0.1232
_refine_ls_wR_factor_ref 0.1368
_reflns_number_gt 5554
_reflns_number_total 7485
_reflns_threshold_expression >2sigma(I)
_cod_data_source_file b815291h.txt
_cod_data_source_block Compound_5
_cod_depositor_comments
;
The following automatic conversions were performed:
'_symmetry_cell_setting' value 'Monoclinic' changed to 'monoclinic'
according to '/home/saulius/struct/CIF-dictionaries/cif_core.dic'
dictionary named 'cif_core.dic' version 2.4.1 from 2010-06-29.

Automatic conversion script
Id: cif_fix_enum 1527 2010-12-29 10:47:43Z saulius 
;
_cod_original_cell_volume 4266(1)
_cod_original_sg_symbol_H-M P2(1)/c
_cod_database_code 7000473

loop_
_symmetry_equiv_pos_as_xyz
'x, y, z'
'-x, y+1/2, -z+1/2'
'-x, -y, -z'
'x, -y-1/2, z-1/2'

loop_
_atom_site_label
_atom_site_type_symbol
_atom_site_fract_x
_atom_site_fract_y
_atom_site_fract_z
_atom_site_U_iso_or_equiv
_atom_site_adp_type
_atom_site_occupancy
_atom_site_symmetry_multiplicity
_atom_site_calc_flag
_atom_site_refinement_flags
_atom_site_disorder_assembly
_atom_site_disorder_group
Al1 Al 0.23355(6) 0.25032(3) 0.03686(4) 0.02211(18) Uani 1 1 d . . .
H1 H 0.280(2) 0.2474(11) -0.0425(13) 0.033 Uiso 1 1 d . . .
Si1 Si 0.46116(5) 0.24124(3) 0.11710(4) 0.02322(17) Uani 1 1 d . . .
N1 N 0.13249(15) 0.32488(9) 0.04340(10) 0.0234(4) Uani 1 1 d . . .
O1 O 0.33039(13) 0.25161(8) 0.10693(9) 0.0268(4) Uani 1 1 d . . .
C1 C -0.0390(2) 0.13106(13) -0.01707(15) 0.0356(6) Uani 1 1 d . . .
H1A H 0.0055 0.0956 -0.0410 0.053 Uiso 1 1 calc R . .
H1B H -0.0972 0.1465 -0.0514 0.053 Uiso 1 1 calc R . .
H1C H -0.0731 0.1125 0.0278 0.053 Uiso 1 1 calc R . .
N2 N 0.12406(15) 0.18065(9) 0.04590(10) 0.0234(4) Uani 1 1 d . . .
C2 C 0.03430(19) 0.19031(12) 0.00340(13) 0.0244(5) Uani 1 1 d . . .
O2 O 0.51114(14) 0.28317(8) 0.18692(9) 0.0317(4) Uani 1 1 d . . .
O3 O 0.51713(13) 0.26371(8) 0.03915(9) 0.0298(4) Uani 1 1 d . . .
C3 C 0.0041(2) 0.25476(12) -0.02356(14) 0.0266(5) Uani 1 1 d . . .
H3A H -0.054(2) 0.2554(12) -0.0569(14) 0.032 Uiso 1 1 d . . .
C4 C 0.04182(19) 0.31807(12) 0.00136(13) 0.0255(5) Uani 1 1 d . . .
O4 O 0.49750(13) 0.16260(8) 0.13131(9) 0.0268(4) Uani 1 1 d . . .
C5 C -0.0255(2) 0.37943(13) -0.02100(15) 0.0347(6) Uani 1 1 d . . .
H5A H -0.0317 0.4105 0.0213 0.052 Uiso 1 1 calc R . .
H5B H -0.0997 0.3648 -0.0367 0.052 Uiso 1 1 calc R . .
H5C H 0.0111 0.4029 -0.0621 0.052 Uiso 1 1 calc R . .
C6 C 0.15994(19) 0.39074(11) 0.07483(13) 0.0253(5) Uani 1 1 d . . .
C7 C 0.1285(2) 0.40497(12) 0.14852(14) 0.0294(6) Uani 1 1 d . . .
C8 C 0.1559(2) 0.46834(12) 0.17752(15) 0.0340(6) Uani 1 1 d . . .
H8A H 0.1350 0.4791 0.2269 0.041 Uiso 1 1 calc R . .
C9 C 0.2126(2) 0.51600(13) 0.13633(15) 0.0378(7) Uani 1 1 d . . .
H9A H 0.2302 0.5592 0.1572 0.045 Uiso 1 1 calc R . .
C10 C 0.2437(2) 0.50083(13) 0.06509(15) 0.0352(6) Uani 1 1 d . . .
H10A H 0.2837 0.5338 0.0374 0.042 Uiso 1 1 calc R . .
C11 C 0.2181(2) 0.43810(12) 0.03214(14) 0.0280(6) Uani 1 1 d . . .
C12 C 0.2565(2) 0.42456(13) -0.04645(14) 0.0331(6) Uani 1 1 d . . .
H12A H 0.2218 0.3810 -0.0635 0.040 Uiso 1 1 calc R . .
C13 C 0.2207(3) 0.48086(14) -0.10010(15) 0.0440(7) Uani 1 1 d . . .
H13A H 0.1400 0.4864 -0.0981 0.066 Uiso 1 1 calc R . .
H13B H 0.2423 0.4685 -0.1506 0.066 Uiso 1 1 calc R . .
H13C H 0.2567 0.5238 -0.0860 0.066 Uiso 1 1 calc R . .
C14 C 0.3821(2) 0.41531(16) -0.04785(16) 0.0467(8) Uani 1 1 d . . .
H14A H 0.4028 0.3763 -0.0168 0.070 Uiso 1 1 calc R . .
H14B H 0.4181 0.4566 -0.0287 0.070 Uiso 1 1 calc R . .
H14C H 0.4060 0.4072 -0.0989 0.070 Uiso 1 1 calc R . .
C15 C 0.0664(2) 0.35307(13) 0.19527(14) 0.0359(6) Uani 1 1 d . . .
H15A H 0.0964 0.3070 0.1826 0.043 Uiso 1 1 calc R . .
C16 C -0.0565(2) 0.35246(17) 0.17737(17) 0.0532(8) Uani 1 1 d . . .
H16A H -0.0677 0.3395 0.1253 0.080 Uiso 1 1 calc R . .
H16B H -0.0875 0.3980 0.1857 0.080 Uiso 1 1 calc R . .
H16C H -0.0939 0.3195 0.2095 0.080 Uiso 1 1 calc R . .
C17 C 0.0825(2) 0.36309(15) 0.27880(15) 0.0462(7) Uani 1 1 d . . .
H17A H 0.1619 0.3651 0.2905 0.069 Uiso 1 1 calc R . .
H17B H 0.0489 0.3249 0.3054 0.069 Uiso 1 1 calc R . .
H17C H 0.0470 0.4057 0.2941 0.069 Uiso 1 1 calc R . .
C18 C 0.13895(19) 0.11512(11) 0.08153(13) 0.0244(5) Uani 1 1 d . . .
C19 C 0.0938(2) 0.10416(12) 0.15214(14) 0.0290(6) Uani 1 1 d . . .
C20 C 0.1098(2) 0.04038(13) 0.18483(15) 0.0337(6) Uani 1 1 d . . .
H20A H 0.0789 0.0318 0.2322 0.040 Uiso 1 1 calc R . .
C21 C 0.1686(2) -0.01005(13) 0.15060(15) 0.0338(6) Uani 1 1 d . . .
H21A H 0.1790 -0.0528 0.1745 0.041 Uiso 1 1 calc R . .
C22 C 0.2126(2) 0.00132(12) 0.08142(14) 0.0318(6) Uani 1 1 d . . .
H22A H 0.2538 -0.0338 0.0581 0.038 Uiso 1 1 calc R . .
C23 C 0.1978(2) 0.06338(12) 0.04476(13) 0.0270(6) Uani 1 1 d . . .
C24 C 0.2466(2) 0.07264(12) -0.03194(14) 0.0306(6) Uani 1 1 d . . .
H24A H 0.2189 0.1170 -0.0522 0.037 Uiso 1 1 calc R . .
C25 C 0.3725(2) 0.07656(14) -0.02756(15) 0.0404(7) Uani 1 1 d . . .
H25A H 0.3943 0.1132 0.0065 0.061 Uiso 1 1 calc R . .
H25B H 0.4022 0.0859 -0.0770 0.061 Uiso 1 1 calc R . .
H25C H 0.4020 0.0331 -0.0093 0.061 Uiso 1 1 calc R . .
C26 C 0.2100(2) 0.01633(13) -0.08504(14) 0.0373(7) Uani 1 1 d . . .
H26A H 0.1288 0.0150 -0.0876 0.056 Uiso 1 1 calc R . .
H26B H 0.2380 -0.0276 -0.0671 0.056 Uiso 1 1 calc R . .
H26C H 0.2397 0.0254 -0.1345 0.056 Uiso 1 1 calc R . .
C27 C 0.0294(2) 0.15852(13) 0.19334(14) 0.0360(6) Uani 1 1 d . . .
H27A H 0.0352 0.2016 0.1641 0.043 Uiso 1 1 calc R . .
C28 C 0.0772(3) 0.17245(19) 0.26941(18) 0.0717(11) Uani 1 1 d . . .
H28A H 0.1546 0.1870 0.2648 0.108 Uiso 1 1 calc R . .
H28B H 0.0737 0.1309 0.2994 0.108 Uiso 1 1 calc R . .
H28C H 0.0343 0.2086 0.2934 0.108 Uiso 1 1 calc R . .
C29 C -0.0933(3) 0.14058(17) 0.1985(2) 0.0663(10) Uani 1 1 d . . .
H29A H -0.1244 0.1356 0.1484 0.099 Uiso 1 1 calc R . .
H29B H -0.1325 0.1770 0.2247 0.099 Uiso 1 1 calc R . .
H29C H -0.1017 0.0976 0.2256 0.099 Uiso 1 1 calc R . .
C30 C 0.4967(2) 0.35096(13) 0.21519(15) 0.0376(7) Uani 1 1 d . . .
C31 C 0.3965(3) 0.35053(18) 0.26435(19) 0.0646(10) Uani 1 1 d . . .
H31A H 0.4087 0.3188 0.3056 0.097 Uiso 1 1 calc R . .
H31B H 0.3314 0.3360 0.2356 0.097 Uiso 1 1 calc R . .
H31C H 0.3840 0.3965 0.2839 0.097 Uiso 1 1 calc R . .
C32 C 0.4816(3) 0.40123(14) 0.15183(18) 0.0580(9) Uani 1 1 d . . .
H32A H 0.5433 0.3967 0.1171 0.087 Uiso 1 1 calc R . .
H32B H 0.4801 0.4477 0.1716 0.087 Uiso 1 1 calc R . .
H32C H 0.4116 0.3917 0.1259 0.087 Uiso 1 1 calc R . .
C33 C 0.6015(3) 0.36642(16) 0.25919(19) 0.0600(10) Uani 1 1 d . . .
H33A H 0.6653 0.3663 0.2258 0.090 Uiso 1 1 calc R . .
H33B H 0.6121 0.3316 0.2976 0.090 Uiso 1 1 calc R . .
H33C H 0.5948 0.4113 0.2825 0.090 Uiso 1 1 calc R . .
C34 C 0.6268(2) 0.25263(13) 0.01002(15) 0.0339(6) Uani 1 1 d . . .
C35 C 0.7133(2) 0.26308(18) 0.06991(18) 0.0585(9) Uani 1 1 d . . .
H35A H 0.7004 0.2309 0.1105 0.088 Uiso 1 1 calc R . .
H35B H 0.7086 0.3098 0.0888 0.088 Uiso 1 1 calc R . .
H35C H 0.7872 0.2553 0.0493 0.088 Uiso 1 1 calc R . .
C36 C 0.6391(3) 0.30392(18) -0.05162(19) 0.0658(10) Uani 1 1 d . . .
H36A H 0.6320 0.3501 -0.0314 0.099 Uiso 1 1 calc R . .
H36B H 0.5812 0.2963 -0.0891 0.099 Uiso 1 1 calc R . .
H36C H 0.7122 0.2987 -0.0744 0.099 Uiso 1 1 calc R . .
C37 C 0.6330(3) 0.18111(15) -0.02071(18) 0.0529(8) Uani 1 1 d . . .
H37A H 0.6252 0.1482 0.0198 0.079 Uiso 1 1 calc R . .
H37B H 0.7047 0.1744 -0.0449 0.079 Uiso 1 1 calc R . .
H37C H 0.5732 0.1743 -0.0570 0.079 Uiso 1 1 calc R . .
C38 C 0.4910(2) 0.12085(13) 0.19733(14) 0.0339(6) Uani 1 1 d . . .
C39 C 0.4999(3) 0.04841(15) 0.16931(19) 0.0680(11) Uani 1 1 d . . .
H39A H 0.5672 0.0436 0.1396 0.102 Uiso 1 1 calc R . .
H39B H 0.4349 0.0376 0.1386 0.102 Uiso 1 1 calc R . .
H39C H 0.5033 0.0170 0.2116 0.102 Uiso 1 1 calc R . .
C40 C 0.5870(3) 0.13756(17) 0.24764(17) 0.0553(9) Uani 1 1 d . . .
H40A H 0.5819 0.1853 0.2634 0.083 Uiso 1 1 calc R . .
H40B H 0.6567 0.1305 0.2211 0.083 Uiso 1 1 calc R . .
H40C H 0.5851 0.1079 0.2913 0.083 Uiso 1 1 calc R . .
C41 C 0.3818(3) 0.13282(19) 0.23484(18) 0.0631(10) Uani 1 1 d . . .
H41A H 0.3797 0.1794 0.2544 0.095 Uiso 1 1 calc R . .
H41B H 0.3733 0.1003 0.2756 0.095 Uiso 1 1 calc R . .
H41C H 0.3214 0.1266 0.1989 0.095 Uiso 1 1 calc R . .

loop_
_atom_site_aniso_label
_atom_site_aniso_U_11
_atom_site_aniso_U_22
_atom_site_aniso_U_33
_atom_site_aniso_U_23
_atom_site_aniso_U_13
_atom_site_aniso_U_12
Al1 0.0213(4) 0.0183(4) 0.0267(4) -0.0009(3) 0.0014(3) 0.0004(3)
Si1 0.0213(4) 0.0206(4) 0.0277(4) -0.0004(3) -0.0007(3) -0.0001(3)
N1 0.0236(11) 0.0205(10) 0.0260(11) -0.0004(8) -0.0012(9) 0.0012(8)
O1 0.0221(9) 0.0260(9) 0.0323(9) -0.0009(7) -0.0005(7) 0.0004(7)
C1 0.0307(15) 0.0325(15) 0.0436(16) -0.0001(12) -0.0065(12) -0.0063(12)
N2 0.0226(11) 0.0195(10) 0.0281(11) -0.0014(8) 0.0004(9) -0.0006(8)
C2 0.0231(13) 0.0257(13) 0.0246(13) -0.0039(10) 0.0036(10) -0.0025(10)
O2 0.0310(10) 0.0272(9) 0.0370(10) -0.0077(8) -0.0069(8) 0.0032(8)
O3 0.0256(9) 0.0306(10) 0.0331(10) 0.0041(8) 0.0019(7) 0.0006(7)
C3 0.0219(13) 0.0320(14) 0.0259(13) -0.0002(11) -0.0024(10) 0.0023(11)
C4 0.0229(13) 0.0261(13) 0.0275(14) 0.0019(10) 0.0031(11) 0.0022(10)
O4 0.0308(10) 0.0204(9) 0.0291(9) 0.0031(7) 0.0011(7) 0.0025(7)
C5 0.0311(15) 0.0288(14) 0.0442(16) 0.0001(12) -0.0060(12) 0.0045(11)
C6 0.0243(13) 0.0173(12) 0.0342(14) -0.0028(10) -0.0029(11) 0.0038(10)
C7 0.0280(14) 0.0256(13) 0.0345(15) -0.0031(11) -0.0002(11) 0.0064(11)
C8 0.0409(16) 0.0260(14) 0.0351(15) -0.0057(12) -0.0007(12) 0.0064(12)
C9 0.0442(17) 0.0246(14) 0.0444(17) -0.0086(12) -0.0072(13) -0.0002(12)
C10 0.0354(16) 0.0238(14) 0.0463(17) 0.0013(12) -0.0029(13) -0.0015(11)
C11 0.0276(14) 0.0206(13) 0.0356(15) -0.0005(11) -0.0029(11) 0.0042(10)
C12 0.0410(16) 0.0241(13) 0.0341(15) 0.0023(11) 0.0013(12) -0.0012(11)
C13 0.058(2) 0.0335(16) 0.0401(17) 0.0064(13) -0.0036(14) 0.0011(14)
C14 0.0413(18) 0.057(2) 0.0421(18) 0.0031(14) 0.0070(14) 0.0073(14)
C15 0.0433(17) 0.0288(14) 0.0357(15) -0.0059(12) 0.0077(12) 0.0012(12)
C16 0.0451(19) 0.065(2) 0.0496(19) 0.0011(16) 0.0043(15) -0.0172(16)
C17 0.0495(19) 0.0519(19) 0.0373(17) -0.0007(14) 0.0074(14) -0.0005(15)
C18 0.0227(13) 0.0205(12) 0.0299(14) 0.0005(10) -0.0034(10) -0.0041(10)
C19 0.0261(13) 0.0271(14) 0.0339(15) -0.0009(11) 0.0023(11) -0.0059(11)
C20 0.0347(15) 0.0314(15) 0.0351(15) 0.0060(12) 0.0036(12) -0.0069(12)
C21 0.0365(15) 0.0235(13) 0.0414(16) 0.0077(12) -0.0033(12) -0.0031(11)
C22 0.0344(15) 0.0213(13) 0.0398(16) -0.0011(11) -0.0007(12) -0.0010(11)
C23 0.0254(13) 0.0227(13) 0.0329(14) -0.0006(11) -0.0010(11) -0.0034(10)
C24 0.0388(16) 0.0207(13) 0.0323(15) -0.0026(11) 0.0025(12) 0.0016(11)
C25 0.0397(17) 0.0444(17) 0.0372(16) -0.0078(13) 0.0092(13) -0.0080(13)
C26 0.0443(17) 0.0319(15) 0.0356(16) -0.0012(12) -0.0020(13) -0.0008(12)
C27 0.0445(17) 0.0282(14) 0.0356(16) 0.0002(12) 0.0113(13) -0.0009(12)
C28 0.079(3) 0.084(3) 0.052(2) -0.0288(19) -0.0047(19) 0.024(2)
C29 0.044(2) 0.058(2) 0.097(3) -0.011(2) 0.0157(19) 0.0058(16)
C30 0.0433(17) 0.0299(15) 0.0393(16) -0.0112(12) -0.0082(13) 0.0056(12)
C31 0.062(2) 0.067(2) 0.064(2) -0.0304(19) 0.0055(18) 0.0129(18)
C32 0.081(3) 0.0307(17) 0.062(2) -0.0092(15) -0.0189(18) 0.0048(16)
C33 0.058(2) 0.0472(19) 0.075(2) -0.0256(17) -0.0319(18) 0.0066(16)
C34 0.0243(13) 0.0400(16) 0.0376(15) 0.0020(12) 0.0064(11) -0.0011(12)
C35 0.0266(16) 0.093(3) 0.056(2) -0.0174(18) 0.0032(14) -0.0035(16)
C36 0.054(2) 0.072(2) 0.072(2) 0.0307(19) 0.0273(18) 0.0044(18)
C37 0.0477(19) 0.052(2) 0.060(2) -0.0123(16) 0.0212(16) 0.0005(15)
C38 0.0370(15) 0.0306(14) 0.0340(15) 0.0115(12) -0.0040(12) -0.0008(12)
C39 0.104(3) 0.0303(17) 0.070(2) 0.0175(16) -0.015(2) 0.0011(18)
C40 0.052(2) 0.059(2) 0.055(2) 0.0162(16) -0.0196(16) -0.0029(16)
C41 0.0450(19) 0.095(3) 0.050(2) 0.0354(19) 0.0088(15) -0.0017(18)

loop_
_atom_type_symbol
_atom_type_description
_atom_type_scat_dispersion_real
_atom_type_scat_dispersion_imag
_atom_type_scat_source
C C 0.0033 0.0016 'International Tables Vol C Tables 4.2.6.8 and 6.1.1.4'
H H 0.0000 0.0000 'International Tables Vol C Tables 4.2.6.8 and 6.1.1.4'
N N 0.0061 0.0033 'International Tables Vol C Tables 4.2.6.8 and 6.1.1.4'
O O 0.0106 0.0060 'International Tables Vol C Tables 4.2.6.8 and 6.1.1.4'
Al Al 0.0645 0.0514 'International Tables Vol C Tables 4.2.6.8 and 6.1.1.4'
Si Si 0.0817 0.0704 'International Tables Vol C Tables 4.2.6.8 and 6.1.1.4'

loop_
_geom_angle_atom_site_label_1
_geom_angle_atom_site_label_2
_geom_angle_atom_site_label_3
_geom_angle
_geom_angle_site_symmetry_1
_geom_angle_site_symmetry_3
_geom_angle_publ_flag
O1 Al1 N1 112.04(8) . . ?
O1 Al1 N2 114.58(9) . . ?
N1 Al1 N2 95.81(9) . . ?
O1 Al1 H1 115.7(9) . . ?
N1 Al1 H1 108.8(8) . . ?
N2 Al1 H1 108.0(8) . . ?
O1 Si1 O2 112.74(9) . . ?
O1 Si1 O4 113.82(9) . . ?
O2 Si1 O4 105.19(9) . . ?
O1 Si1 O3 106.36(9) . . ?
O2 Si1 O3 112.36(9) . . ?
O4 Si1 O3 106.32(9) . . ?
C4 N1 C6 119.75(19) . . ?
C4 N1 Al1 114.20(15) . . ?
C6 N1 Al1 124.31(15) . . ?
Si1 O1 Al1 138.48(11) . . ?
C2 C1 H1A 109.5 . . ?
C2 C1 H1B 109.5 . . ?
H1A C1 H1B 109.5 . . ?
C2 C1 H1C 109.5 . . ?
H1A C1 H1C 109.5 . . ?
H1B C1 H1C 109.5 . . ?
C2 N2 C18 118.56(19) . . ?
C2 N2 Al1 114.08(15) . . ?
C18 N2 Al1 126.17(15) . . ?
N2 C2 C3 122.3(2) . . ?
N2 C2 C1 120.2(2) . . ?
C3 C2 C1 117.5(2) . . ?
C30 O2 Si1 134.62(16) . . ?
C34 O3 Si1 131.41(15) . . ?
C4 C3 C2 127.4(2) . . ?
C4 C3 H3A 116.2(15) . . ?
C2 C3 H3A 115.7(15) . . ?
N1 C4 C3 122.4(2) . . ?
N1 C4 C5 120.7(2) . . ?
C3 C4 C5 116.8(2) . . ?
C38 O4 Si1 130.65(15) . . ?
C4 C5 H5A 109.5 . . ?
C4 C5 H5B 109.5 . . ?
H5A C5 H5B 109.5 . . ?
C4 C5 H5C 109.5 . . ?
H5A C5 H5C 109.5 . . ?
H5B C5 H5C 109.5 . . ?
C11 C6 C7 121.7(2) . . ?
C11 C6 N1 119.5(2) . . ?
C7 C6 N1 118.8(2) . . ?
C8 C7 C6 117.8(2) . . ?
C8 C7 C15 120.5(2) . . ?
C6 C7 C15 121.7(2) . . ?
C9 C8 C7 121.5(2) . . ?
C9 C8 H8A 119.3 . . ?
C7 C8 H8A 119.3 . . ?
C10 C9 C8 119.8(2) . . ?
C10 C9 H9A 120.1 . . ?
C8 C9 H9A 120.1 . . ?
C9 C10 C11 121.8(2) . . ?
C9 C10 H10A 119.1 . . ?
C11 C10 H10A 119.1 . . ?
C6 C11 C10 117.4(2) . . ?
C6 C11 C12 123.7(2) . . ?
C10 C11 C12 118.8(2) . . ?
C11 C12 C14 110.3(2) . . ?
C11 C12 C13 112.2(2) . . ?
C14 C12 C13 110.6(2) . . ?
C11 C12 H12A 107.9 . . ?
C14 C12 H12A 107.9 . . ?
C13 C12 H12A 107.9 . . ?
C12 C13 H13A 109.5 . . ?
C12 C13 H13B 109.5 . . ?
H13A C13 H13B 109.5 . . ?
C12 C13 H13C 109.5 . . ?
H13A C13 H13C 109.5 . . ?
H13B C13 H13C 109.5 . . ?
C12 C14 H14A 109.5 . . ?
C12 C14 H14B 109.5 . . ?
H14A C14 H14B 109.5 . . ?
C12 C14 H14C 109.5 . . ?
H14A C14 H14C 109.5 . . ?
H14B C14 H14C 109.5 . . ?
C16 C15 C7 111.8(2) . . ?
C16 C15 C17 109.1(2) . . ?
C7 C15 C17 113.6(2) . . ?
C16 C15 H15A 107.3 . . ?
C7 C15 H15A 107.3 . . ?
C17 C15 H15A 107.3 . . ?
C15 C16 H16A 109.5 . . ?
C15 C16 H16B 109.5 . . ?
H16A C16 H16B 109.5 . . ?
C15 C16 H16C 109.5 . . ?
H16A C16 H16C 109.5 . . ?
H16B C16 H16C 109.5 . . ?
C15 C17 H17A 109.5 . . ?
C15 C17 H17B 109.5 . . ?
H17A C17 H17B 109.5 . . ?
C15 C17 H17C 109.5 . . ?
H17A C17 H17C 109.5 . . ?
H17B C17 H17C 109.5 . . ?
C19 C18 C23 121.1(2) . . ?
C19 C18 N2 119.4(2) . . ?
C23 C18 N2 119.5(2) . . ?
C20 C19 C18 117.8(2) . . ?
C20 C19 C27 119.6(2) . . ?
C18 C19 C27 122.6(2) . . ?
C21 C20 C19 121.9(2) . . ?
C21 C20 H20A 119.0 . . ?
C19 C20 H20A 119.0 . . ?
C20 C21 C22 119.7(2) . . ?
C20 C21 H21A 120.1 . . ?
C22 C21 H21A 120.1 . . ?
C21 C22 C23 121.4(2) . . ?
C21 C22 H22A 119.3 . . ?
C23 C22 H22A 119.3 . . ?
C22 C23 C18 118.0(2) . . ?
C22 C23 C24 119.1(2) . . ?
C18 C23 C24 122.9(2) . . ?
C23 C24 C25 110.6(2) . . ?
C23 C24 C26 111.9(2) . . ?
C25 C24 C26 110.7(2) . . ?
C23 C24 H24A 107.8 . . ?
C25 C24 H24A 107.8 . . ?
C26 C24 H24A 107.8 . . ?
C24 C25 H25A 109.5 . . ?
C24 C25 H25B 109.5 . . ?
H25A C25 H25B 109.5 . . ?
C24 C25 H25C 109.5 . . ?
H25A C25 H25C 109.5 . . ?
H25B C25 H25C 109.5 . . ?
C24 C26 H26A 109.5 . . ?
C24 C26 H26B 109.5 . . ?
H26A C26 H26B 109.5 . . ?
C24 C26 H26C 109.5 . . ?
H26A C26 H26C 109.5 . . ?
H26B C26 H26C 109.5 . . ?
C28 C27 C19 112.3(2) . . ?
C28 C27 C29 110.5(3) . . ?
C19 C27 C29 111.6(2) . . ?
C28 C27 H27A 107.4 . . ?
C19 C27 H27A 107.4 . . ?
C29 C27 H27A 107.4 . . ?
C27 C28 H28A 109.5 . . ?
C27 C28 H28B 109.5 . . ?
H28A C28 H28B 109.5 . . ?
C27 C28 H28C 109.5 . . ?
H28A C28 H28C 109.5 . . ?
H28B C28 H28C 109.5 . . ?
C27 C29 H29A 109.5 . . ?
C27 C29 H29B 109.5 . . ?
H29A C29 H29B 109.5 . . ?
C27 C29 H29C 109.5 . . ?
H29A C29 H29C 109.5 . . ?
H29B C29 H29C 109.5 . . ?
O2 C30 C31 107.7(2) . . ?
O2 C30 C33 105.5(2) . . ?
C31 C30 C33 111.3(3) . . ?
O2 C30 C32 110.4(2) . . ?
C31 C30 C32 110.8(3) . . ?
C33 C30 C32 111.0(3) . . ?
C30 C31 H31A 109.5 . . ?
C30 C31 H31B 109.5 . . ?
H31A C31 H31B 109.5 . . ?
C30 C31 H31C 109.5 . . ?
H31A C31 H31C 109.5 . . ?
H31B C31 H31C 109.5 . . ?
C30 C32 H32A 109.5 . . ?
C30 C32 H32B 109.5 . . ?
H32A C32 H32B 109.5 . . ?
C30 C32 H32C 109.5 . . ?
H32A C32 H32C 109.5 . . ?
H32B C32 H32C 109.5 . . ?
C30 C33 H33A 109.5 . . ?
C30 C33 H33B 109.5 . . ?
H33A C33 H33B 109.5 . . ?
C30 C33 H33C 109.5 . . ?
H33A C33 H33C 109.5 . . ?
H33B C33 H33C 109.5 . . ?
O3 C34 C36 105.3(2) . . ?
O3 C34 C35 110.5(2) . . ?
C36 C34 C35 111.4(3) . . ?
O3 C34 C37 108.8(2) . . ?
C36 C34 C37 110.1(3) . . ?
C35 C34 C37 110.6(2) . . ?
C34 C35 H35A 109.5 . . ?
C34 C35 H35B 109.5 . . ?
H35A C35 H35B 109.5 . . ?
C34 C35 H35C 109.5 . . ?
H35A C35 H35C 109.5 . . ?
H35B C35 H35C 109.5 . . ?
C34 C36 H36A 109.5 . . ?
C34 C36 H36B 109.5 . . ?
H36A C36 H36B 109.5 . . ?
C34 C36 H36C 109.5 . . ?
H36A C36 H36C 109.5 . . ?
H36B C36 H36C 109.5 . . ?
C34 C37 H37A 109.5 . . ?
C34 C37 H37B 109.5 . . ?
H37A C37 H37B 109.5 . . ?
C34 C37 H37C 109.5 . . ?
H37A C37 H37C 109.5 . . ?
H37B C37 H37C 109.5 . . ?
O4 C38 C40 109.1(2) . . ?
O4 C38 C41 109.5(2) . . ?
C40 C38 C41 111.6(3) . . ?
O4 C38 C39 104.7(2) . . ?
C40 C38 C39 110.6(2) . . ?
C41 C38 C39 111.2(3) . . ?
C38 C39 H39A 109.5 . . ?
C38 C39 H39B 109.5 . . ?
H39A C39 H39B 109.5 . . ?
C38 C39 H39C 109.5 . . ?
H39A C39 H39C 109.5 . . ?
H39B C39 H39C 109.5 . . ?
C38 C40 H40A 109.5 . . ?
C38 C40 H40B 109.5 . . ?
H40A C40 H40B 109.5 . . ?
C38 C40 H40C 109.5 . . ?
H40A C40 H40C 109.5 . . ?
H40B C40 H40C 109.5 . . ?
C38 C41 H41A 109.5 . . ?
C38 C41 H41B 109.5 . . ?
H41A C41 H41B 109.5 . . ?
C38 C41 H41C 109.5 . . ?
H41A C41 H41C 109.5 . . ?
H41B C41 H41C 109.5 . . ?

loop_
_geom_bond_atom_site_label_1
_geom_bond_atom_site_label_2
_geom_bond_distance
_geom_bond_site_symmetry_2
_geom_bond_publ_flag
Al1 O1 1.7146(17) . ?
Al1 N1 1.9083(19) . ?
Al1 N2 1.9084(19) . ?
Al1 H1 1.54(2) . ?
Si1 O1 1.5995(17) . ?
Si1 O2 1.6169(17) . ?
Si1 O4 1.6238(16) . ?
Si1 O3 1.6243(18) . ?
N1 C4 1.333(3) . ?
N1 C6 1.449(3) . ?
C1 C2 1.505(3) . ?
C1 H1A 0.9800 . ?
C1 H1B 0.9800 . ?
C1 H1C 0.9800 . ?
N2 C2 1.335(3) . ?
N2 C18 1.448(3) . ?
C2 C3 1.402(3) . ?
O2 C30 1.435(3) . ?
O3 C34 1.443(3) . ?
C3 C4 1.396(3) . ?
C3 H3A 0.92(3) . ?
C4 C5 1.506(3) . ?
O4 C38 1.448(3) . ?
C5 H5A 0.9800 . ?
C5 H5B 0.9800 . ?
C5 H5C 0.9800 . ?
C6 C11 1.398(3) . ?
C6 C7 1.412(3) . ?
C7 C8 1.388(3) . ?
C7 C15 1.522(4) . ?
C8 C9 1.379(4) . ?
C8 H8A 0.9500 . ?
C9 C10 1.373(4) . ?
C9 H9A 0.9500 . ?
C10 C11 1.400(3) . ?
C10 H10A 0.9500 . ?
C11 C12 1.517(3) . ?
C12 C14 1.525(4) . ?
C12 C13 1.529(3) . ?
C12 H12A 1.0000 . ?
C13 H13A 0.9800 . ?
C13 H13B 0.9800 . ?
C13 H13C 0.9800 . ?
C14 H14A 0.9800 . ?
C14 H14B 0.9800 . ?
C14 H14C 0.9800 . ?
C15 C16 1.516(4) . ?
C15 C17 1.530(4) . ?
C15 H15A 1.0000 . ?
C16 H16A 0.9800 . ?
C16 H16B 0.9800 . ?
C16 H16C 0.9800 . ?
C17 H17A 0.9800 . ?
C17 H17B 0.9800 . ?
C17 H17C 0.9800 . ?
C18 C19 1.405(3) . ?
C18 C23 1.407(3) . ?
C19 C20 1.396(3) . ?
C19 C27 1.517(3) . ?
C20 C21 1.367(4) . ?
C20 H20A 0.9500 . ?
C21 C22 1.377(4) . ?
C21 H21A 0.9500 . ?
C22 C23 1.396(3) . ?
C22 H22A 0.9500 . ?
C23 C24 1.517(3) . ?
C24 C25 1.522(3) . ?
C24 C26 1.525(3) . ?
C24 H24A 1.0000 . ?
C25 H25A 0.9800 . ?
C25 H25B 0.9800 . ?
C25 H25C 0.9800 . ?
C26 H26A 0.9800 . ?
C26 H26B 0.9800 . ?
C26 H26C 0.9800 . ?
C27 C28 1.509(4) . ?
C27 C29 1.525(4) . ?
C27 H27A 1.0000 . ?
C28 H28A 0.9800 . ?
C28 H28B 0.9800 . ?
C28 H28C 0.9800 . ?
C29 H29A 0.9800 . ?
C29 H29B 0.9800 . ?
C29 H29C 0.9800 . ?
C30 C31 1.504(4) . ?
C30 C33 1.519(4) . ?
C30 C32 1.519(4) . ?
C31 H31A 0.9800 . ?
C31 H31B 0.9800 . ?
C31 H31C 0.9800 . ?
C32 H32A 0.9800 . ?
C32 H32B 0.9800 . ?
C32 H32C 0.9800 . ?
C33 H33A 0.9800 . ?
C33 H33B 0.9800 . ?
C33 H33C 0.9800 . ?
C34 C36 1.507(4) . ?
C34 C35 1.511(4) . ?
C34 C37 1.511(4) . ?
C35 H35A 0.9800 . ?
C35 H35B 0.9800 . ?
C35 H35C 0.9800 . ?
C36 H36A 0.9800 . ?
C36 H36B 0.9800 . ?
C36 H36C 0.9800 . ?
C37 H37A 0.9800 . ?
C37 H37B 0.9800 . ?
C37 H37C 0.9800 . ?
C38 C40 1.502(4) . ?
C38 C41 1.503(4) . ?
C38 C39 1.512(4) . ?
C39 H39A 0.9800 . ?
C39 H39B 0.9800 . ?
C39 H39C 0.9800 . ?
C40 H40A 0.9800 . ?
C40 H40B 0.9800 . ?
C40 H40C 0.9800 . ?
C41 H41A 0.9800 . ?
C41 H41B 0.9800 . ?
C41 H41C 0.9800 . ?

loop_
_geom_torsion_atom_site_label_1
_geom_torsion_atom_site_label_2
_geom_torsion_atom_site_label_3
_geom_torsion_atom_site_label_4
_geom_torsion
_geom_torsion_site_symmetry_1
_geom_torsion_site_symmetry_2
_geom_torsion_site_symmetry_3
_geom_torsion_site_symmetry_4
_geom_torsion_publ_flag
O1 Al1 N1 C4 -165.50(16) . . . . ?
N2 Al1 N1 C4 -46.02(17) . . . . ?
O1 Al1 N1 C6 29.6(2) . . . . ?
N2 Al1 N1 C6 149.09(18) . . . . ?
O2 Si1 O1 Al1 152.04(14) . . . . ?
O4 Si1 O1 Al1 -88.26(16) . . . . ?
O3 Si1 O1 Al1 28.47(17) . . . . ?
N1 Al1 O1 Si1 -135.62(14) . . . . ?
N2 Al1 O1 Si1 116.61(15) . . . . ?
O1 Al1 N2 C2 163.54(15) . . . . ?
N1 Al1 N2 C2 46.06(17) . . . . ?
O1 Al1 N2 C18 -29.2(2) . . . . ?
N1 Al1 N2 C18 -146.66(18) . . . . ?
C18 N2 C2 C3 169.7(2) . . . . ?
Al1 N2 C2 C3 -22.0(3) . . . . ?
C18 N2 C2 C1 -10.1(3) . . . . ?
Al1 N2 C2 C1 158.25(18) . . . . ?
O1 Si1 O2 C30 -44.2(3) . . . . ?
O4 Si1 O2 C30 -168.8(2) . . . . ?
O3 Si1 O2 C30 76.0(2) . . . . ?
O1 Si1 O3 C34 -165.51(19) . . . . ?
O2 Si1 O3 C34 70.7(2) . . . . ?
O4 Si1 O3 C34 -43.9(2) . . . . ?
N2 C2 C3 C4 -16.3(4) . . . . ?
C1 C2 C3 C4 163.5(2) . . . . ?
C6 N1 C4 C3 -172.6(2) . . . . ?
Al1 N1 C4 C3 21.7(3) . . . . ?
C6 N1 C4 C5 6.9(3) . . . . ?
Al1 N1 C4 C5 -158.71(18) . . . . ?
C2 C3 C4 N1 16.5(4) . . . . ?
C2 C3 C4 C5 -163.1(2) . . . . ?
O1 Si1 O4 C38 -77.0(2) . . . . ?
O2 Si1 O4 C38 46.8(2) . . . . ?
O3 Si1 O4 C38 166.20(19) . . . . ?
C4 N1 C6 C11 -84.1(3) . . . . ?
Al1 N1 C6 C11 80.0(3) . . . . ?
C4 N1 C6 C7 96.8(3) . . . . ?
Al1 N1 C6 C7 -99.0(2) . . . . ?
C11 C6 C7 C8 0.8(3) . . . . ?
N1 C6 C7 C8 179.9(2) . . . . ?
C11 C6 C7 C15 -179.2(2) . . . . ?
N1 C6 C7 C15 -0.2(3) . . . . ?
C6 C7 C8 C9 -0.5(4) . . . . ?
C15 C7 C8 C9 179.6(2) . . . . ?
C7 C8 C9 C10 -0.4(4) . . . . ?
C8 C9 C10 C11 0.9(4) . . . . ?
C7 C6 C11 C10 -0.4(3) . . . . ?
N1 C6 C11 C10 -179.4(2) . . . . ?
C7 C6 C11 C12 178.2(2) . . . . ?
N1 C6 C11 C12 -0.8(3) . . . . ?
C9 C10 C11 C6 -0.5(4) . . . . ?
C9 C10 C11 C12 -179.2(2) . . . . ?
C6 C11 C12 C14 -107.9(3) . . . . ?
C10 C11 C12 C14 70.7(3) . . . . ?
C6 C11 C12 C13 128.4(3) . . . . ?
C10 C11 C12 C13 -53.0(3) . . . . ?
C8 C7 C15 C16 99.3(3) . . . . ?
C6 C7 C15 C16 -80.7(3) . . . . ?
C8 C7 C15 C17 -24.8(3) . . . . ?
C6 C7 C15 C17 155.3(2) . . . . ?
C2 N2 C18 C19 -89.2(3) . . . . ?
Al1 N2 C18 C19 104.0(2) . . . . ?
C2 N2 C18 C23 90.5(3) . . . . ?
Al1 N2 C18 C23 -76.3(3) . . . . ?
C23 C18 C19 C20 0.3(3) . . . . ?
N2 C18 C19 C20 -180.0(2) . . . . ?
C23 C18 C19 C27 -179.7(2) . . . . ?
N2 C18 C19 C27 -0.1(3) . . . . ?
C18 C19 C20 C21 1.0(4) . . . . ?
C27 C19 C20 C21 -179.0(2) . . . . ?
C19 C20 C21 C22 -0.9(4) . . . . ?
C20 C21 C22 C23 -0.5(4) . . . . ?
C21 C22 C23 C18 1.7(4) . . . . ?
C21 C22 C23 C24 -179.0(2) . . . . ?
C19 C18 C23 C22 -1.6(3) . . . . ?
N2 C18 C23 C22 178.7(2) . . . . ?
C19 C18 C23 C24 179.1(2) . . . . ?
N2 C18 C23 C24 -0.5(3) . . . . ?
C22 C23 C24 C25 -70.3(3) . . . . ?
C18 C23 C24 C25 108.9(3) . . . . ?
C22 C23 C24 C26 53.6(3) . . . . ?
C18 C23 C24 C26 -127.2(2) . . . . ?
C20 C19 C27 C28 55.2(3) . . . . ?
C18 C19 C27 C28 -124.7(3) . . . . ?
C20 C19 C27 C29 -69.5(3) . . . . ?
C18 C19 C27 C29 110.5(3) . . . . ?
Si1 O2 C30 C31 85.4(3) . . . . ?
Si1 O2 C30 C33 -155.6(2) . . . . ?
Si1 O2 C30 C32 -35.7(3) . . . . ?
Si1 O3 C34 C36 -162.2(2) . . . . ?
Si1 O3 C34 C35 -41.8(3) . . . . ?
Si1 O3 C34 C37 79.8(3) . . . . ?
Si1 O4 C38 C40 -80.4(3) . . . . ?
Si1 O4 C38 C41 42.0(3) . . . . ?
Si1 O4 C38 C39 161.2(2) . . . . ?
